data_4123458
loop_
_publ_author_name
'L\"oble, Matthias W'
'Keith, Jason M.'
'Altman, Alison B.'
'Stieber, S Chantal E'
'Batista, Enrique R.'
'Boland, Kevin S.'
'Conradson, Steven D.'
'Clark, David L.'
'Lezama Pacheco, Juan'
'Kozimor, Stosh A.'
'Martin, Richard L.'
'Minasian, Stefan G.'
'Olson, Angela C.'
'Scott, Brian L.'
'Shuh, David K.'
'Tyliszczak, Tolek'
'Wilkerson, Marianne P.'
'Zehnder, Ralph A.'

_publ_section_title
;
 Covalency in Lanthanides. An X-ray Absorption Spectroscopy and Density
 Functional Theory Study of LnCl6(x-) (x = 3, 2).
;
_journal_issue 7
_journal_name_full 'Journal of the American Chemical Society'
_journal_page_first 2506
_journal_page_last 2523
_journal_paper_doi 10.1021/ja510067v
_journal_volume 137
_journal_year 2015
_chemical_formula_sum 'C80 H72 Ce Cl6 N4 P3'
_chemical_formula_weight 1535.15
_chemical_name_systematic
; 
 ? 
;
_space_group_IT_number 4
_symmetry_cell_setting monoclinic
_symmetry_space_group_name_Hall 'P 2yb'
_symmetry_space_group_name_H-M 'P 1 21 1'
_atom_sites_solution_hydrogens geom
_atom_sites_solution_primary direct
_atom_sites_solution_secondary difmap
_audit_creation_method SHELXL-97
_cell_angle_alpha 90.00
_cell_angle_beta 91.415(1)
_cell_angle_gamma 90.00
_cell_formula_units_Z 2
_cell_length_a 15.4642(9)
_cell_length_b 15.2500(9)
_cell_length_c 16.0021(9)
_cell_measurement_temperature 140(1)
_cell_volume 3772.6(4)
_computing_cell_refinement 'SAINT+, v. 7.66a (Bruker AXS, 2009)'
_computing_data_collection 'APEX II, v. 7.0 (Bruker AXS, 2009)'
_computing_data_reduction 'SAINT+, v. 7.66a (Bruker AXS, 2009)'
_computing_molecular_graphics 'SHELXTL, v. 6.14, (Bruker AXS, 2000)'
_computing_publication_material 'SHELXTL, v. 6.14, (Bruker AXS, 2000)'
_computing_structure_refinement 'SHELXL-97 (Sheldrick, 1997)'
_computing_structure_solution 'SHELXS-97 (Sheldrick, 1990)'
_diffrn_ambient_temperature 140(1)
_diffrn_measured_fraction_theta_full 1.000
_diffrn_measured_fraction_theta_max 0.941
_diffrn_measurement_device_type 'Bruker D8 with APEXII CCD'
_diffrn_measurement_method '\w scans'
_diffrn_radiation_monochromator graphite
_diffrn_radiation_source 'fine-focus sealed tube'
_diffrn_radiation_type MoK\a
_diffrn_radiation_wavelength 0.71073
_diffrn_reflns_av_R_equivalents 0.0320
_diffrn_reflns_av_sigmaI/netI 0.0528
_diffrn_reflns_limit_h_max 20
_diffrn_reflns_limit_h_min -20
_diffrn_reflns_limit_k_max 19
_diffrn_reflns_limit_k_min -20
_diffrn_reflns_limit_l_max 21
_diffrn_reflns_limit_l_min -21
_diffrn_reflns_number 43037
_diffrn_reflns_theta_full 25.00
_diffrn_reflns_theta_max 28.44
_diffrn_reflns_theta_min 1.84
_diffrn_standards_decay_% 0
_diffrn_standards_interval_count 0
_diffrn_standards_interval_time 0
_diffrn_standards_number 0
_exptl_absorpt_coefficient_mu 0.925
_exptl_absorpt_correction_T_max 0.9297
_exptl_absorpt_correction_T_min 0.8367
_exptl_absorpt_correction_type multi-scan
_exptl_absorpt_process_details 'SADABS v. 2.03 (Sheldrick, 2008)'
_exptl_crystal_colour colorless
_exptl_crystal_density_diffrn 1.351
_exptl_crystal_density_method 'not measured'
_exptl_crystal_description block
_exptl_crystal_F_000 1570
_exptl_crystal_size_max 0.20
_exptl_crystal_size_mid 0.18
_exptl_crystal_size_min 0.08
_refine_diff_density_max 0.556
_refine_diff_density_min -0.447
_refine_diff_density_rms 0.065
_refine_ls_abs_structure_details 'Flack H D (1983), Acta Cryst. A39, 876-881'
_refine_ls_abs_structure_Flack 0.006(5)
_refine_ls_extinction_method none
_refine_ls_goodness_of_fit_ref 0.955
_refine_ls_hydrogen_treatment constr
_refine_ls_matrix_type full
_refine_ls_number_parameters 901
_refine_ls_number_reflns 17397
_refine_ls_number_restraints 14
_refine_ls_restrained_S_all 0.958
_refine_ls_R_factor_all 0.0367
_refine_ls_R_factor_gt 0.0310
_refine_ls_shift/su_max 0.001
_refine_ls_shift/su_mean 0.000
_refine_ls_structure_factor_coef Fsqd
_refine_ls_weighting_details 'calc w=1/[\s^2^(Fo^2^)+(0.0319P)^2^+0.0000P] where P=(Fo^2^+2Fc^2^)/3'
_refine_ls_weighting_scheme calc
_refine_ls_wR_factor_gt 0.0635
_refine_ls_wR_factor_ref 0.0660
_reflns_number_gt 15944
_reflns_number_total 17397
_reflns_threshold_expression >2sigma(I)
_cod_data_source_file ja510067v_si_002.cif
_cod_data_source_block apx1649
_cod_depositor_comments 'Adding full bibliography for 4123456--4123460.cif.'
_cod_original_sg_symbol_H-M 'P 21'
_cod_database_code 4123458

loop_
_symmetry_equiv_pos_as_xyz
'x, y, z'
'-x, y+1/2, -z'

loop_
_atom_site_label
_atom_site_type_symbol
_atom_site_fract_x
_atom_site_fract_y
_atom_site_fract_z
_atom_site_U_iso_or_equiv
_atom_site_adp_type
_atom_site_occupancy
_atom_site_symmetry_multiplicity
_atom_site_calc_flag
_atom_site_refinement_flags
_atom_site_disorder_assembly
_atom_site_disorder_group
Ce1 Ce 0.669325(9) 0.694356(11) 0.236981(8) 0.01580(4) Uani 1 1 d . . .
Cl1 Cl 0.74737(5) 0.73262(5) 0.08531(4) 0.02631(16) Uani 1 1 d . . .
Cl2 Cl 0.73956(5) 0.84644(5) 0.30429(5) 0.02820(17) Uani 1 1 d . . .
Cl3 Cl 0.59020(5) 0.65372(5) 0.38523(4) 0.02878(17) Uani 1 1 d . . .
Cl4 Cl 0.59649(5) 0.55134(5) 0.15747(5) 0.02845(17) Uani 1 1 d . . .
Cl5 Cl 0.52467(5) 0.79117(5) 0.19331(4) 0.02543(16) Uani 1 1 d . . .
Cl6 Cl 0.81653(5) 0.60028(5) 0.28127(5) 0.02552(16) Uani 1 1 d . . .
P1 P 0.50210(5) 0.76060(5) 0.68653(5) 0.01660(16) Uani 1 1 d . . .
P2 P 0.83434(5) 0.14469(5) 0.12579(5) 0.02218(18) Uani 1 1 d . . .
P3 P 0.20322(5) 0.92662(6) 0.28223(5) 0.02910(19) Uani 1 1 d . C .
N1 N 0.0380(3) 0.8228(3) 0.5023(2) 0.0691(11) Uani 1 1 d . . .
N2 N 0.9182(2) 1.0289(3) 0.6180(3) 0.0686(11) Uani 1 1 d . . .
N3 N 0.1313(3) 0.2665(4) 0.1928(3) 0.109(2) Uani 1 1 d . . .
N4 N 0.2403(4) 0.5706(9) 0.1741(4) 0.265(7) Uani 1 1 d . . .
C1 C 0.59224(18) 0.81452(18) 0.64035(17) 0.0193(6) Uani 1 1 d . . .
C2 C 0.60058(19) 0.8167(2) 0.55361(18) 0.0238(7) Uani 1 1 d . . .
H2 H 0.5589 0.7898 0.5194 0.029 Uiso 1 1 calc R . .
C3 C 0.6696(2) 0.85806(19) 0.51845(19) 0.0253(7) Uani 1 1 d . . .
H3 H 0.6759 0.8573 0.4608 0.030 Uiso 1 1 calc R . .
C4 C 0.7295(2) 0.9006(3) 0.5686(2) 0.0401(9) Uani 1 1 d . . .
H4 H 0.7764 0.9284 0.5447 0.048 Uiso 1 1 calc R . .
C5 C 0.7208(3) 0.9024(3) 0.6534(2) 0.0564(12) Uani 1 1 d . . .
H5 H 0.7608 0.9329 0.6866 0.068 Uiso 1 1 calc R . .
C6 C 0.6525(2) 0.8591(2) 0.6906(2) 0.0402(9) Uani 1 1 d . . .
H6 H 0.6471 0.8599 0.7483 0.048 Uiso 1 1 calc R . .
C7 C 0.50554(18) 0.77758(18) 0.79712(16) 0.0177(6) Uani 1 1 d . . .
C8 C 0.56933(19) 0.7349(2) 0.84589(18) 0.0239(6) Uani 1 1 d . . .
H8 H 0.6105 0.7000 0.8207 0.029 Uiso 1 1 calc R . .
C9 C 0.5703(2) 0.74524(19) 0.93126(18) 0.0257(7) Uani 1 1 d . . .
H9 H 0.6128 0.7177 0.9640 0.031 Uiso 1 1 calc R . .
C10 C 0.5079(2) 0.79671(19) 0.96893(18) 0.0253(7) Uani 1 1 d . . .
H10 H 0.5083 0.8027 1.0268 0.030 Uiso 1 1 calc R . .
C11 C 0.44573(19) 0.83883(19) 0.92076(17) 0.0234(6) Uani 1 1 d . . .
H11 H 0.4043 0.8733 0.9461 0.028 Uiso 1 1 calc R . .
C12 C 0.44467(18) 0.83002(18) 0.83453(17) 0.0198(6) Uani 1 1 d . . .
H12 H 0.4032 0.8593 0.8020 0.024 Uiso 1 1 calc R . .
C13 C 0.40410(17) 0.80671(19) 0.64279(16) 0.0178(6) Uani 1 1 d . . .
C14 C 0.33432(18) 0.75240(19) 0.62343(17) 0.0219(6) Uani 1 1 d . . .
H14 H 0.3399 0.6919 0.6283 0.026 Uiso 1 1 calc R . .
C15 C 0.25617(19) 0.7889(2) 0.59678(18) 0.0276(7) Uani 1 1 d . . .
H15 H 0.2091 0.7530 0.5835 0.033 Uiso 1 1 calc R . .
C16 C 0.2489(2) 0.8791(2) 0.59009(19) 0.0294(7) Uani 1 1 d . . .
H16 H 0.1962 0.9037 0.5735 0.035 Uiso 1 1 calc R . .
C17 C 0.3185(2) 0.9332(2) 0.60769(19) 0.0272(7) Uani 1 1 d . . .
H17 H 0.3128 0.9936 0.6019 0.033 Uiso 1 1 calc R . .
C18 C 0.39721(19) 0.89729(19) 0.63409(17) 0.0209(6) Uani 1 1 d . . .
H18 H 0.4445 0.9333 0.6458 0.025 Uiso 1 1 calc R . .
C19 C 0.49879(19) 0.6444(2) 0.66885(18) 0.0180(7) Uani 1 1 d . . .
C20 C 0.5226(2) 0.6085(2) 0.59313(18) 0.0259(7) Uani 1 1 d . . .
H20 H 0.5488 0.6432 0.5532 0.031 Uiso 1 1 calc R . .
C21 C 0.5071(2) 0.5204(2) 0.57754(19) 0.0310(7) Uani 1 1 d . . .
H21 H 0.5224 0.4963 0.5266 0.037 Uiso 1 1 calc R . .
C22 C 0.4692(2) 0.4679(2) 0.6368(2) 0.0278(7) Uani 1 1 d . . .
H22 H 0.4592 0.4089 0.6259 0.033 Uiso 1 1 calc R . .
C23 C 0.44626(19) 0.5037(2) 0.71251(19) 0.0267(7) Uani 1 1 d . . .
H23 H 0.4212 0.4685 0.7527 0.032 Uiso 1 1 calc R . .
C24 C 0.46029(18) 0.59106(19) 0.72845(18) 0.0220(6) Uani 1 1 d . . .
H24 H 0.4441 0.6149 0.7792 0.026 Uiso 1 1 calc R . .
C25 C 0.8207(2) 0.2608(2) 0.1167(2) 0.0204(7) Uani 1 1 d . A .
C26 C 0.7912(2) 0.3098(2) 0.1830(2) 0.0313(7) Uani 1 1 d . . .
H26 H 0.7817 0.2825 0.2339 0.038 Uiso 1 1 calc R A .
C27 C 0.7759(2) 0.3978(2) 0.1748(2) 0.0289(7) Uani 1 1 d . A .
H27 H 0.7565 0.4301 0.2200 0.035 Uiso 1 1 calc R . .
C28 C 0.7893(2) 0.4377(2) 0.1003(2) 0.0452(10) Uani 1 1 d . . .
H28 H 0.7801 0.4977 0.0949 0.054 Uiso 1 1 calc R A .
C29 C 0.8161(4) 0.3904(3) 0.0334(3) 0.0744(16) Uani 1 1 d . A .
H29 H 0.8227 0.4175 -0.0181 0.089 Uiso 1 1 calc R . .
C30 C 0.8334(3) 0.3014(2) 0.0425(2) 0.0534(11) Uani 1 1 d . . .
H30 H 0.8539 0.2695 -0.0025 0.064 Uiso 1 1 calc R A .
C31 C 0.8601(2) 0.12151(19) 0.23322(19) 0.0278(7) Uani 1 1 d . A .
C32 C 0.9356(2) 0.1568(2) 0.2695(2) 0.0314(7) Uani 1 1 d . . .
H32 H 0.9729 0.1896 0.2372 0.038 Uiso 1 1 calc R A .
C33 C 0.9549(2) 0.1429(2) 0.3535(2) 0.0374(8) Uani 1 1 d . A .
H33 H 1.0051 0.1664 0.3777 0.045 Uiso 1 1 calc R . .
C34 C 0.8991(3) 0.0939(2) 0.4016(2) 0.0426(9) Uani 1 1 d . . .
H34 H 0.9120 0.0845 0.4580 0.051 Uiso 1 1 calc R A .
C35 C 0.8254(3) 0.0595(2) 0.3665(2) 0.0471(10) Uani 1 1 d . A .
H35 H 0.7887 0.0263 0.3991 0.056 Uiso 1 1 calc R . .
C36 C 0.8043(2) 0.0731(2) 0.2829(2) 0.0400(9) Uani 1 1 d . . .
H36 H 0.7533 0.0503 0.2599 0.048 Uiso 1 1 calc R A .
C37 C 0.9228(4) 0.1155(4) 0.0709(4) 0.023(3) Uani 0.364(5) 1 d PG A 1
C38 C 0.9217(4) 0.0398(4) 0.0225(5) 0.042(3) Uani 0.364(5) 1 d PG A 1
H38 H 0.8755 0.0010 0.0253 0.050 Uiso 0.364(5) 1 calc PR A 1
C39 C 0.9896(4) 0.0222(4) -0.0303(5) 0.054(4) Uani 0.364(5) 1 d PG A 1
H39 H 0.9889 -0.0284 -0.0627 0.065 Uiso 0.364(5) 1 calc PR A 1
C40 C 1.0587(4) 0.0803(4) -0.0346(4) 0.038(3) Uani 0.364(5) 1 d PG A 1
H40 H 1.1041 0.0685 -0.0699 0.046 Uiso 0.364(5) 1 calc PR A 1
C41 C 1.0598(4) 0.1560(4) 0.0138(5) 0.027(3) Uani 0.364(5) 1 d PGU A 1
H41 H 1.1060 0.1948 0.0109 0.033 Uiso 0.364(5) 1 calc PR A 1
C42 C 0.9918(5) 0.1736(3) 0.0666(4) 0.022(2) Uani 0.364(5) 1 d PG A 1
H42 H 0.9926 0.2242 0.0990 0.026 Uiso 0.364(5) 1 calc PR A 1
C37' C 0.9159(3) 0.1132(3) 0.0478(2) 0.0231(16) Uani 0.636(5) 1 d PG A 2
C38' C 0.88753(19) 0.0891(3) -0.0321(2) 0.0391(15) Uani 0.636(5) 1 d PG A 2
H38' H 0.8289 0.0801 -0.0433 0.047 Uiso 0.636(5) 1 calc PR A 2
C39' C 0.9468(3) 0.0785(3) -0.0952(2) 0.0457(17) Uani 0.636(5) 1 d PG A 2
H39' H 0.9278 0.0624 -0.1486 0.055 Uiso 0.636(5) 1 calc PR A 2
C40' C 1.0344(2) 0.0919(4) -0.0785(3) 0.062(2) Uani 0.636(5) 1 d PG A 2
H40' H 1.0741 0.0848 -0.1207 0.075 Uiso 0.636(5) 1 calc PR A 2
C41' C 1.0628(2) 0.1160(5) 0.0014(3) 0.082(4) Uani 0.636(5) 1 d PGU A 2
H41' H 1.1214 0.1250 0.0126 0.098 Uiso 0.636(5) 1 calc PR A 2
C42' C 1.0035(3) 0.1266(4) 0.0645(2) 0.068(3) Uani 0.636(5) 1 d PG A 2
H42' H 1.0225 0.1427 0.1179 0.081 Uiso 0.636(5) 1 calc PR A 2
C43 C 0.73688(18) 0.09062(19) 0.09137(18) 0.0220(6) Uani 1 1 d . A .
C44 C 0.67359(19) 0.13829(19) 0.04735(19) 0.0266(7) Uani 1 1 d . . .
H44 H 0.6784 0.1989 0.0426 0.032 Uiso 1 1 calc R A .
C45 C 0.6042(2) 0.0952(2) 0.0111(2) 0.0319(7) Uani 1 1 d . A .
H45 H 0.5620 0.1269 -0.0183 0.038 Uiso 1 1 calc R . .
C46 C 0.5964(2) 0.0055(2) 0.0179(2) 0.0360(8) Uani 1 1 d . . .
H46 H 0.5499 -0.0232 -0.0078 0.043 Uiso 1 1 calc R A .
C47 C 0.6573(2) -0.0415(2) 0.0625(2) 0.0394(9) Uani 1 1 d . A .
H47 H 0.6506 -0.1018 0.0685 0.047 Uiso 1 1 calc R . .
C48 C 0.7282(2) -0.0004(2) 0.0987(2) 0.0345(8) Uani 1 1 d . . .
H48 H 0.7700 -0.0329 0.1278 0.041 Uiso 1 1 calc R A .
C49 C 0.2527(2) 0.8345(2) 0.33415(18) 0.0304(7) Uani 1 1 d . . .
C50 C 0.3360(2) 0.8436(3) 0.3665(2) 0.0419(9) Uani 1 1 d . . .
H50 H 0.3644 0.8971 0.3621 0.050 Uiso 1 1 calc R . .
C51 C 0.3769(3) 0.7742(3) 0.4050(2) 0.0498(10) Uani 1 1 d . . .
H51 H 0.4331 0.7809 0.4259 0.060 Uiso 1 1 calc R . .
C52 C 0.3353(2) 0.6943(3) 0.41292(18) 0.0460(8) Uani 1 1 d . . .
H52 H 0.3635 0.6472 0.4384 0.055 Uiso 1 1 calc R . .
C53 C 0.2524(2) 0.6858(3) 0.3828(2) 0.0535(10) Uani 1 1 d . . .
H53 H 0.2234 0.6329 0.3891 0.064 Uiso 1 1 calc R . .
C54 C 0.2114(2) 0.7549(2) 0.3433(3) 0.0484(10) Uani 1 1 d . . .
H54 H 0.1552 0.7480 0.3224 0.058 Uiso 1 1 calc R . .
C55 C 0.26599(18) 0.9632(2) 0.19658(19) 0.0250(6) Uani 1 1 d . . .
C56 C 0.3449(2) 0.9278(2) 0.17851(18) 0.0316(8) Uani 1 1 d . . .
H56 H 0.3675 0.8821 0.2108 0.038 Uiso 1 1 calc R . .
C57 C 0.3909(2) 0.9600(2) 0.11232(19) 0.0318(8) Uani 1 1 d . . .
H57 H 0.4443 0.9355 0.1001 0.038 Uiso 1 1 calc R . .
C58 C 0.3590(2) 1.0274(2) 0.06449(19) 0.0273(7) Uani 1 1 d . . .
H58 H 0.3903 1.0488 0.0200 0.033 Uiso 1 1 calc R . .
C59 C 0.2803(2) 1.0634(2) 0.0827(3) 0.0450(10) Uani 1 1 d . . .
H59 H 0.2585 1.1094 0.0504 0.054 Uiso 1 1 calc R . .
C60 C 0.2335(2) 1.0321(2) 0.1479(3) 0.0509(11) Uani 1 1 d . . .
H60 H 0.1802 1.0567 0.1596 0.061 Uiso 1 1 calc R . .
C61 C 0.19515(19) 1.0144(2) 0.3561(2) 0.0345(8) Uani 1 1 d . . .
C62 C 0.1548(4) 1.0016(3) 0.4293(2) 0.0679(15) Uani 1 1 d . C .
H62 H 0.1265 0.9488 0.4387 0.081 Uiso 1 1 calc R . .
C63 C 0.1551(4) 1.0659(3) 0.4902(2) 0.0774(19) Uani 1 1 d . . .
H63 H 0.1267 1.0556 0.5399 0.093 Uiso 1 1 calc R C .
C64 C 0.1943(3) 1.1410(4) 0.4798(3) 0.0718(16) Uani 1 1 d D C .
H64 H 0.1811 1.1927 0.5076 0.086 Uiso 1 1 calc R B 1
C65 C 0.2506(7) 1.1335(10) 0.4284(8) 0.052(4) Uani 0.440(16) 1 d PD C 1
H65 H 0.2971 1.1721 0.4323 0.062 Uiso 0.440(16) 1 calc PR C 1
C66' C 0.2511(7) 1.0707(10) 0.3635(7) 0.045(4) Uani 0.440(16) 1 d P C 1
H66' H 0.2953 1.0723 0.3251 0.054 Uiso 0.440(16) 1 calc PR C 1
C65' C 0.2188(6) 1.1733(5) 0.3884(7) 0.045(3) Uani 0.560(16) 1 d P C 2
H65' H 0.2314 1.2315 0.3762 0.054 Uiso 0.560(16) 1 calc PR C 2
C66 C 0.2197(6) 1.1088(5) 0.3302(6) 0.037(2) Uani 0.560(16) 1 d P C 2
H66 H 0.2348 1.1210 0.2756 0.044 Uiso 0.560(16) 1 calc PR C 2
C67 C 0.0994(2) 0.8942(3) 0.24047(19) 0.0380(9) Uani 1 1 d . . .
C68 C 0.0245(2) 0.9289(2) 0.2673(3) 0.0412(9) Uani 1 1 d . C .
H68 H 0.0258 0.9730 0.3075 0.049 Uiso 1 1 calc R . .
C69 C -0.0541(2) 0.8993(3) 0.2353(4) 0.0669(15) Uani 1 1 d . . .
H69 H -0.1052 0.9224 0.2553 0.080 Uiso 1 1 calc R C .
C70 C -0.0573(3) 0.8373(4) 0.1754(3) 0.0681(15) Uani 1 1 d . C .
H70 H -0.1102 0.8168 0.1548 0.082 Uiso 1 1 calc R . .
C71 C 0.0172(3) 0.8053(5) 0.1457(3) 0.120(3) Uani 1 1 d . . .
H71 H 0.0153 0.7643 0.1027 0.144 Uiso 1 1 calc R C .
C72 C 0.0969(3) 0.8327(5) 0.1785(3) 0.117(3) Uani 1 1 d . C .
H72 H 0.1479 0.8094 0.1583 0.140 Uiso 1 1 calc R . .
C73 C 0.0036(3) 0.7858(3) 0.4501(2) 0.0469(10) Uani 1 1 d . . .
C74 C -0.0398(3) 0.7370(3) 0.3840(2) 0.0537(11) Uani 1 1 d . . .
H74A H -0.0062 0.7397 0.3344 0.081 Uiso 1 1 calc R . .
H74B H -0.0959 0.7620 0.3728 0.081 Uiso 1 1 calc R . .
H74C H -0.0460 0.6770 0.4008 0.081 Uiso 1 1 calc R . .
C75 C 0.9630(2) 0.9819(3) 0.6545(2) 0.0454(9) Uani 1 1 d . . .
C76 C 1.0215(3) 0.9240(3) 0.6993(3) 0.0567(11) Uani 1 1 d . . .
H76A H 1.0426 0.8803 0.6619 0.085 Uiso 1 1 calc R . .
H76B H 0.9916 0.8961 0.7439 0.085 Uiso 1 1 calc R . .
H76C H 1.0693 0.9573 0.7220 0.085 Uiso 1 1 calc R . .
C77 C 0.1606(4) 0.3109(4) 0.1467(3) 0.088(2) Uani 1 1 d . . .
C78 C 0.2036(7) 0.3689(4) 0.0902(4) 0.170(5) Uani 1 1 d . . .
H78A H 0.1929 0.4286 0.1059 0.256 Uiso 1 1 calc R . .
H78B H 0.1819 0.3591 0.0343 0.256 Uiso 1 1 calc R . .
H78C H 0.2647 0.3578 0.0928 0.256 Uiso 1 1 calc R . .
C79 C 0.3069(4) 0.5855(6) 0.1960(4) 0.137(3) Uani 1 1 d . . .
C80 C 0.3908(3) 0.5981(4) 0.2247(4) 0.107(2) Uani 1 1 d . . .
H80A H 0.4297 0.5672 0.1893 0.160 Uiso 1 1 calc R . .
H80B H 0.3969 0.5764 0.2808 0.160 Uiso 1 1 calc R . .
H80C H 0.4042 0.6596 0.2238 0.160 Uiso 1 1 calc R . .

loop_
_atom_site_aniso_label
_atom_site_aniso_U_11
_atom_site_aniso_U_22
_atom_site_aniso_U_33
_atom_site_aniso_U_23
_atom_site_aniso_U_13
_atom_site_aniso_U_12
Ce1 0.01771(7) 0.01580(6) 0.01391(6) -0.00051(7) 0.00101(5) 0.00058(7)
Cl1 0.0211(4) 0.0414(4) 0.0165(3) 0.0022(3) 0.0022(3) -0.0039(3)
Cl2 0.0299(4) 0.0243(4) 0.0307(4) -0.0090(3) 0.0058(3) -0.0064(3)
Cl3 0.0341(4) 0.0346(4) 0.0179(3) 0.0026(3) 0.0076(3) 0.0000(3)
Cl4 0.0342(4) 0.0215(4) 0.0297(4) -0.0077(3) 0.0018(3) -0.0031(3)
Cl5 0.0273(4) 0.0282(4) 0.0208(4) 0.0019(3) 0.0000(3) 0.0103(3)
Cl6 0.0235(4) 0.0262(4) 0.0266(4) 0.0000(3) -0.0055(3) 0.0046(3)
P1 0.0187(4) 0.0170(4) 0.0141(4) 0.0007(3) -0.0001(3) 0.0004(3)
P2 0.0198(4) 0.0179(4) 0.0289(4) 0.0017(3) 0.0015(3) -0.0009(3)
P3 0.0159(4) 0.0463(5) 0.0252(4) -0.0146(4) 0.0027(3) -0.0042(4)
N1 0.080(3) 0.074(3) 0.053(2) -0.009(2) -0.016(2) -0.007(2)
N2 0.048(2) 0.081(3) 0.076(3) 0.023(2) -0.0055(19) 0.001(2)
N3 0.083(4) 0.181(6) 0.063(3) 0.008(4) -0.013(3) -0.029(4)
N4 0.089(5) 0.57(2) 0.144(6) -0.183(9) 0.053(4) -0.097(8)
C1 0.0204(14) 0.0184(14) 0.0191(14) 0.0014(11) 0.0003(11) -0.0006(11)
C2 0.0241(16) 0.0259(16) 0.0212(15) 0.0028(12) -0.0035(12) -0.0024(13)
C3 0.0302(17) 0.0249(16) 0.0209(15) 0.0055(12) 0.0033(13) 0.0028(13)
C4 0.0309(18) 0.054(2) 0.036(2) 0.0125(17) 0.0032(15) -0.0180(17)
C5 0.054(3) 0.084(3) 0.030(2) 0.001(2) 0.0003(18) -0.044(2)
C6 0.045(2) 0.057(2) 0.0188(17) -0.0005(15) 0.0012(14) -0.0265(18)
C7 0.0201(14) 0.0176(14) 0.0153(13) 0.0014(11) -0.0020(11) -0.0031(11)
C8 0.0255(16) 0.0235(15) 0.0226(15) 0.0005(12) -0.0030(12) 0.0024(13)
C9 0.0349(18) 0.0207(16) 0.0208(15) 0.0025(12) -0.0113(13) 0.0002(13)
C10 0.0372(18) 0.0224(15) 0.0159(14) -0.0011(12) -0.0046(12) -0.0061(14)
C11 0.0287(16) 0.0218(15) 0.0198(15) -0.0042(12) 0.0030(12) -0.0037(13)
C12 0.0209(14) 0.0181(14) 0.0202(14) -0.0003(11) -0.0018(11) -0.0025(11)
C13 0.0187(14) 0.0223(14) 0.0124(13) -0.0002(11) 0.0016(10) 0.0032(12)
C14 0.0239(15) 0.0216(15) 0.0202(14) -0.0006(12) -0.0012(12) 0.0038(12)
C15 0.0236(16) 0.0331(18) 0.0259(16) -0.0061(13) -0.0032(12) 0.0014(13)
C16 0.0258(16) 0.0338(18) 0.0285(17) 0.0024(14) -0.0049(13) 0.0111(14)
C17 0.0312(17) 0.0229(16) 0.0275(17) -0.0006(13) 0.0008(13) 0.0050(13)
C18 0.0229(15) 0.0205(15) 0.0192(15) -0.0010(12) -0.0013(11) 0.0008(12)
C19 0.0161(14) 0.0232(16) 0.0144(14) 0.0007(12) -0.0035(11) 0.0008(12)
C20 0.0342(17) 0.0243(16) 0.0191(15) -0.0019(12) 0.0035(12) -0.0008(13)
C21 0.0400(19) 0.0306(18) 0.0227(16) -0.0064(13) 0.0054(14) -0.0020(15)
C22 0.0312(17) 0.0185(15) 0.0334(18) -0.0045(13) -0.0054(14) 0.0017(13)
C23 0.0276(16) 0.0232(16) 0.0294(17) 0.0070(13) 0.0015(13) -0.0003(13)
C24 0.0254(16) 0.0213(15) 0.0195(15) 0.0012(12) 0.0058(12) -0.0006(12)
C25 0.0198(16) 0.0169(15) 0.0243(16) -0.0028(12) -0.0040(12) -0.0031(12)
C26 0.0313(18) 0.0301(18) 0.0329(18) 0.0029(14) 0.0108(14) -0.0028(14)
C27 0.0236(16) 0.0214(16) 0.0418(19) -0.0085(14) 0.0031(14) -0.0009(13)
C28 0.057(2) 0.0176(17) 0.061(3) 0.0029(17) 0.014(2) 0.0026(16)
C29 0.138(5) 0.032(2) 0.056(3) 0.021(2) 0.041(3) 0.029(3)
C30 0.104(3) 0.0228(18) 0.034(2) 0.0033(15) 0.022(2) 0.019(2)
C31 0.0350(18) 0.0177(15) 0.0307(17) 0.0046(13) -0.0040(14) 0.0038(13)
C32 0.0310(17) 0.0253(15) 0.0378(19) -0.0060(14) -0.0018(14) 0.0037(13)
C33 0.042(2) 0.0321(19) 0.0375(19) -0.0104(15) -0.0148(16) 0.0089(16)
C34 0.067(3) 0.0270(18) 0.0333(19) 0.0007(15) -0.0140(18) 0.0102(18)
C35 0.071(3) 0.035(2) 0.035(2) 0.0097(16) -0.0032(19) -0.0089(19)
C36 0.048(2) 0.035(2) 0.0357(19) 0.0126(16) -0.0093(16) -0.0090(17)
C37 0.035(6) 0.015(5) 0.018(5) 0.010(4) -0.001(4) -0.001(4)
C38 0.028(5) 0.045(7) 0.053(7) -0.014(5) 0.013(5) -0.005(5)
C39 0.042(6) 0.052(7) 0.068(8) -0.034(6) 0.016(6) 0.010(5)
C40 0.026(6) 0.056(7) 0.031(7) -0.006(6) 0.001(5) 0.011(5)
C41 0.025(5) 0.027(5) 0.029(6) 0.012(4) 0.008(4) 0.020(4)
C42 0.021(5) 0.019(5) 0.025(4) 0.004(3) 0.008(3) 0.006(3)
C37' 0.019(3) 0.032(4) 0.019(3) 0.004(2) 0.008(2) 0.011(3)
C38' 0.030(3) 0.045(3) 0.043(3) -0.008(3) 0.008(2) -0.004(3)
C39' 0.037(3) 0.062(4) 0.039(3) -0.009(3) 0.012(3) -0.002(3)
C40' 0.038(4) 0.114(7) 0.036(4) -0.007(4) 0.016(3) 0.024(4)
C41' 0.018(4) 0.189(12) 0.039(5) -0.012(7) 0.006(3) 0.017(5)
C42' 0.021(3) 0.152(9) 0.031(4) -0.010(5) -0.003(3) 0.014(5)
C43 0.0186(14) 0.0204(15) 0.0272(16) -0.0024(12) 0.0051(12) -0.0021(12)
C44 0.0264(16) 0.0168(14) 0.0368(18) -0.0059(13) 0.0055(13) 0.0022(12)
C45 0.0222(16) 0.0305(18) 0.043(2) -0.0086(15) 0.0035(14) 0.0016(13)
C46 0.0238(17) 0.0335(19) 0.051(2) -0.0162(16) 0.0089(15) -0.0114(14)
C47 0.037(2) 0.0220(17) 0.059(2) -0.0067(16) 0.0059(17) -0.0103(15)
C48 0.0331(18) 0.0231(17) 0.048(2) 0.0020(15) 0.0048(16) 0.0009(14)
C49 0.0253(16) 0.047(2) 0.0195(15) -0.0106(14) 0.0067(12) -0.0078(15)
C50 0.043(2) 0.053(2) 0.0293(19) 0.0170(17) -0.0120(16) -0.0176(18)
C51 0.056(2) 0.059(3) 0.034(2) 0.0133(18) -0.0184(18) -0.016(2)
C52 0.066(2) 0.0461(19) 0.0259(15) -0.003(2) 0.0084(15) -0.006(3)
C53 0.052(2) 0.032(2) 0.077(3) -0.015(2) 0.0256(19) -0.005(2)
C54 0.0290(19) 0.039(2) 0.078(3) -0.023(2) 0.0151(19) -0.0081(16)
C55 0.0170(14) 0.0281(16) 0.0298(17) -0.0067(13) 0.0008(12) -0.0040(12)
C56 0.0290(17) 0.048(2) 0.0175(15) 0.0062(14) 0.0022(13) 0.0146(15)
C57 0.0298(17) 0.042(2) 0.0239(17) 0.0009(14) 0.0076(13) 0.0099(15)
C58 0.0302(17) 0.0271(16) 0.0244(16) 0.0015(13) -0.0025(13) -0.0055(14)
C59 0.0229(18) 0.0316(19) 0.080(3) 0.0252(19) 0.0005(17) -0.0013(15)
C60 0.0175(17) 0.033(2) 0.103(3) 0.012(2) 0.0189(19) 0.0067(15)
C61 0.0175(15) 0.051(2) 0.0343(18) -0.0193(16) -0.0041(13) 0.0058(15)
C62 0.152(5) 0.030(2) 0.0224(19) 0.0047(16) 0.016(2) 0.029(3)
C63 0.165(5) 0.051(3) 0.0166(19) -0.0003(18) 0.003(2) 0.064(3)
C64 0.033(2) 0.096(4) 0.086(4) -0.069(3) -0.013(2) 0.020(2)
C65 0.029(5) 0.064(9) 0.062(8) -0.043(7) 0.016(5) -0.024(5)
C66' 0.028(5) 0.064(8) 0.043(6) -0.023(6) 0.019(4) -0.015(5)
C65' 0.041(5) 0.033(5) 0.062(6) -0.012(4) 0.020(4) -0.011(3)
C66 0.038(5) 0.027(4) 0.045(5) -0.005(3) 0.016(4) -0.011(3)
C67 0.0211(16) 0.072(3) 0.0213(17) -0.0099(16) 0.0020(13) -0.0152(16)
C68 0.0262(18) 0.0258(18) 0.071(3) 0.0113(17) -0.0059(17) 0.0009(14)
C69 0.024(2) 0.049(3) 0.126(4) 0.029(3) -0.026(2) -0.0076(18)
C70 0.048(3) 0.108(4) 0.046(3) 0.032(3) -0.025(2) -0.043(3)
C71 0.067(3) 0.240(8) 0.056(3) -0.085(4) 0.029(3) -0.085(4)
C72 0.046(3) 0.222(7) 0.084(4) -0.115(4) 0.037(3) -0.067(4)
C73 0.058(3) 0.040(2) 0.042(2) 0.0152(18) -0.0068(19) -0.0097(19)
C74 0.054(3) 0.059(3) 0.048(2) 0.001(2) -0.0009(19) -0.020(2)
C75 0.035(2) 0.053(2) 0.048(2) 0.0080(19) 0.0041(18) -0.0122(18)
C76 0.057(3) 0.057(3) 0.056(3) 0.014(2) -0.012(2) -0.015(2)
C77 0.108(5) 0.109(5) 0.048(3) 0.010(3) 0.021(3) 0.052(4)
C78 0.370(13) 0.068(4) 0.079(4) 0.012(3) 0.106(6) 0.080(6)
C79 0.075(4) 0.234(9) 0.105(5) -0.092(6) 0.056(4) -0.047(5)
C80 0.074(4) 0.121(5) 0.128(5) -0.058(4) 0.056(4) -0.034(4)

loop_
_atom_type_symbol
_atom_type_description
_atom_type_scat_dispersion_real
_atom_type_scat_dispersion_imag
_atom_type_scat_source
C C 0.0033 0.0016 'International Tables Vol C Tables 4.2.6.8 and 6.1.1.4'
H H 0.0000 0.0000 'International Tables Vol C Tables 4.2.6.8 and 6.1.1.4'
P P 0.1023 0.0942 'International Tables Vol C Tables 4.2.6.8 and 6.1.1.4'
Cl Cl 0.1484 0.1585 'International Tables Vol C Tables 4.2.6.8 and 6.1.1.4'
Ce Ce -0.2486 2.6331 'International Tables Vol C Tables 4.2.6.8 and 6.1.1.4'
N N 0.0061 0.0033 'International Tables Vol C Tables 4.2.6.8 and 6.1.1.4'

loop_
_geom_angle_atom_site_label_1
_geom_angle_atom_site_label_2
_geom_angle_atom_site_label_3
_geom_angle
Cl4 Ce1 Cl5 89.25(2)
Cl4 Ce1 Cl3 91.97(2)
Cl5 Ce1 Cl3 87.94(2)
Cl4 Ce1 Cl6 91.85(2)
Cl5 Ce1 Cl6 178.82(3)
Cl3 Ce1 Cl6 92.45(2)
Cl4 Ce1 Cl2 174.99(3)
Cl5 Ce1 Cl2 87.59(2)
Cl3 Ce1 Cl2 91.81(2)
Cl6 Ce1 Cl2 91.28(2)
Cl4 Ce1 Cl1 86.83(2)
Cl5 Ce1 Cl1 91.90(2)
Cl3 Ce1 Cl1 178.78(3)
Cl6 Ce1 Cl1 87.74(2)
Cl2 Ce1 Cl1 89.39(2)
C7 P1 C1 109.69(13)
C7 P1 C19 107.40(14)
C1 P1 C19 114.02(14)
C7 P1 C13 109.45(13)
C1 P1 C13 108.47(13)
C19 P1 C13 107.72(14)
C37 P2 C25 108.1(3)
C37 P2 C31 106.3(3)
C25 P2 C31 107.27(15)
C37 P2 C43 113.7(3)
C25 P2 C43 109.49(15)
C31 P2 C43 111.71(14)
C37 P2 C37' 11.3(3)
C25 P2 C37' 106.4(2)
C31 P2 C37' 117.07(17)
C43 P2 C37' 104.70(17)
C55 P3 C67 107.35(14)
C55 P3 C49 111.43(14)
C67 P3 C49 108.95(17)
C55 P3 C61 108.72(16)
C67 P3 C61 112.04(16)
C49 P3 C61 108.38(15)
C6 C1 C2 119.0(3)
C6 C1 P1 120.1(2)
C2 C1 P1 120.8(2)
C3 C2 C1 120.6(3)
C4 C3 C2 119.9(3)
C5 C4 C3 120.5(3)
C4 C5 C6 120.6(3)
C5 C6 C1 119.3(3)
C12 C7 C8 120.3(3)
C12 C7 P1 120.6(2)
C8 C7 P1 119.1(2)
C9 C8 C7 119.3(3)
C8 C9 C10 120.3(3)
C11 C10 C9 120.2(3)
C10 C11 C12 120.2(3)
C7 C12 C11 119.7(3)
C18 C13 C14 120.8(3)
C18 C13 P1 119.3(2)
C14 C13 P1 119.8(2)
C15 C14 C13 119.7(3)
C16 C15 C14 119.4(3)
C17 C16 C15 121.1(3)
C16 C17 C18 120.0(3)
C13 C18 C17 119.0(3)
C20 C19 C24 119.5(3)
C20 C19 P1 121.4(2)
C24 C19 P1 118.6(2)
C21 C20 C19 119.4(3)
C22 C21 C20 120.8(3)
C23 C22 C21 119.7(3)
C24 C23 C22 120.2(3)
C23 C24 C19 120.4(3)
C30 C25 C26 118.8(3)
C30 C25 P2 120.2(3)
C26 C25 P2 120.8(3)
C27 C26 C25 121.1(3)
C26 C27 C28 119.5(3)
C29 C28 C27 120.5(3)
C28 C29 C30 119.8(4)
C25 C30 C29 120.3(3)
C36 C31 C32 119.2(3)
C36 C31 P2 121.6(3)
C32 C31 P2 119.1(2)
C33 C32 C31 120.1(3)
C32 C33 C34 119.9(3)
C35 C34 C33 120.2(3)
C34 C35 C36 121.0(4)
C35 C36 C31 119.6(3)
C38 C37 C42 120.0
C38 C37 P2 120.4(4)
C42 C37 P2 119.1(4)
C39 C38 C37 120.0
C38 C39 C40 120.0
C39 C40 C41 120.0
C42 C41 C40 120.0
C41 C42 C37 120.0
C38' C37' C42' 120.0
C38' C37' P2 118.8(2)
C42' C37' P2 120.4(2)
C37' C38' C39' 120.0
C40' C39' C38' 120.0
C41' C40' C39' 120.0
C40' C41' C42' 120.0
C41' C42' C37' 120.0
C44 C43 C48 119.4(3)
C44 C43 P2 119.3(2)
C48 C43 P2 120.8(2)
C45 C44 C43 119.6(3)
C44 C45 C46 120.7(3)
C47 C46 C45 120.1(3)
C46 C47 C48 120.7(3)
C47 C48 C43 119.5(3)
C54 C49 C50 118.5(3)
C54 C49 P3 122.9(3)
C50 C49 P3 118.5(3)
C51 C50 C49 120.4(3)
C50 C51 C52 120.7(4)
C53 C52 C51 119.0(4)
C52 C53 C54 120.5(4)
C53 C54 C49 120.8(4)
C56 C55 C60 119.2(3)
C56 C55 P3 122.8(2)
C60 C55 P3 117.9(2)
C55 C56 C57 120.0(3)
C58 C57 C56 120.7(3)
C57 C58 C59 119.5(3)
C58 C59 C60 120.7(3)
C59 C60 C55 119.9(3)
C66' C61 C62 111.0(6)
C66' C61 C66 36.4(6)
C62 C61 C66 119.1(4)
C66' C61 P3 121.8(5)
C62 C61 P3 120.3(3)
C66 C61 P3 119.8(3)
C61 C62 C63 120.9(4)
C64 C63 C62 121.6(4)
C65 C64 C63 110.2(7)
C65 C64 C65' 38.9(7)
C63 C64 C65' 120.5(4)
C64 C65 C66' 125.3(8)
C61 C66' C65 122.0(7)
C66 C65' C64 114.3(6)
C65' C66 C61 119.0(6)
C68 C67 C72 119.3(4)
C68 C67 P3 122.7(3)
C72 C67 P3 118.0(3)
C67 C68 C69 120.4(4)
C70 C69 C68 120.6(4)
C69 C70 C71 119.3(4)
C70 C71 C72 120.9(5)
C67 C72 C71 119.3(5)
N1 C73 C74 179.0(5)
N2 C75 C76 178.3(4)
N3 C77 C78 176.4(8)
N4 C79 C80 176.1(13)

loop_
_geom_bond_atom_site_label_1
_geom_bond_atom_site_label_2
_geom_bond_distance
Ce1 Cl4 2.7519(7)
Ce1 Cl5 2.7559(7)
Ce1 Cl3 2.7663(7)
Ce1 Cl6 2.7683(7)
Ce1 Cl2 2.7679(7)
Ce1 Cl1 2.7986(7)
P1 C7 1.788(3)
P1 C1 1.793(3)
P1 C19 1.795(3)
P1 C13 1.797(3)
P2 C37 1.703(5)
P2 C25 1.789(3)
P2 C31 1.790(3)
P2 C43 1.793(3)
P2 C37' 1.859(3)
P3 C55 1.788(3)
P3 C67 1.794(3)
P3 C49 1.794(4)
P3 C61 1.792(3)
N1 C73 1.130(5)
N2 C75 1.148(5)
N3 C77 1.107(7)
N4 C79 1.104(8)
C1 C6 1.393(4)
C1 C2 1.398(4)
C2 C3 1.373(4)
C3 C4 1.373(4)
C4 C5 1.368(5)
C5 C6 1.391(5)
C7 C12 1.383(4)
C7 C8 1.403(4)
C8 C9 1.375(4)
C9 C10 1.392(4)
C10 C11 1.377(4)
C11 C12 1.386(4)
C13 C18 1.392(4)
C13 C14 1.389(4)
C14 C15 1.388(4)
C15 C16 1.385(4)
C16 C17 1.379(4)
C17 C18 1.391(4)
C19 C20 1.388(4)
C19 C24 1.398(4)
C20 C21 1.386(4)
C21 C22 1.382(4)
C22 C23 1.383(4)
C23 C24 1.373(4)
C25 C30 1.358(5)
C25 C26 1.384(4)
C26 C27 1.368(4)
C27 C28 1.359(5)
C28 C29 1.364(5)
C29 C30 1.390(5)
C31 C36 1.398(5)
C31 C32 1.398(4)
C32 C33 1.387(4)
C33 C34 1.388(5)
C34 C35 1.363(5)
C35 C36 1.385(5)
C37 C38 1.3900
C37 C42 1.3900
C38 C39 1.3900
C39 C40 1.3900
C40 C41 1.3900
C41 C42 1.3900
C37' C38' 1.3900
C37' C42' 1.3900
C38' C39' 1.3900
C39' C40' 1.3900
C40' C41' 1.3900
C41' C42' 1.3900
C43 C44 1.396(4)
C43 C48 1.400(4)
C44 C45 1.375(4)
C45 C46 1.378(5)
C46 C47 1.369(5)
C47 C48 1.379(5)
C49 C54 1.380(5)
C49 C50 1.383(4)
C50 C51 1.370(5)
C51 C52 1.385(6)
C52 C53 1.365(5)
C53 C54 1.376(6)
C55 C56 1.372(4)
C55 C60 1.395(5)
C56 C57 1.381(4)
C57 C58 1.367(4)
C58 C59 1.372(5)
C59 C60 1.369(5)
C61 C66' 1.223(10)
C61 C62 1.355(5)
C61 C66 1.548(9)
C62 C63 1.383(5)
C63 C64 1.309(7)
C64 C65 1.217(9)
C64 C65' 1.597(11)
C65 C66' 1.413(12)
C65' C66 1.355(9)
C67 C68 1.353(5)
C67 C72 1.365(5)
C68 C69 1.383(5)
C69 C70 1.345(7)
C70 C71 1.348(7)
C71 C72 1.392(6)
C73 C74 1.445(5)
C75 C76 1.442(6)
C77 C78 1.440(9)
C79 C80 1.378(8)
